data_7125626
loop_
_publ_author_name
'Steller, Beate G.'
'Fischer, Roland C.'
'Flock, Michaela'
'Hill, Michael S.'
'Liptrot, David J.'
'McMullin, Claire L.'
'Rajabi, Nasir A.'
'Tiefling, Kathrin'
'Wilson, Andrew S. S.'

_publ_section_title
;
 Reductive dehydrocoupling of diphenyltin dihydride with
 LiAlH<sub>4</sub>: selective synthesis and structures of the first
 bicyclo[2.2.1]heptastannane-1,4-diide and
 bicyclo[2.2.2]octastannane-1,4-diide.
;
_journal_issue 3
_journal_name_full 'Chemical communications (Cambridge, England)'
_journal_page_first 336
_journal_page_last 339
_journal_paper_doi 10.1039/c9cc07976a
_journal_volume 56
_journal_year 2020
_chemical_formula_moiety 'C60 H50 Sn7, 2(C16 H32 Li O8), C2 H4 O0.5'
_chemical_formula_sum 'C98 H126 Li2 O17.5 Sn7'
_chemical_formula_weight 2428.69
_space_group_crystal_system triclinic
_space_group_IT_number 2
_space_group_name_Hall '-P 1'
_space_group_name_H-M_alt 'P -1'
_atom_sites_solution_hydrogens geom
_atom_sites_solution_primary direct
_audit_creation_date 2017-05-22
_audit_creation_method
;
Olex2 1.2
(compiled 2017.03.28 svn.r3405 for OlexSys, GUI svn.r5337)
;
_audit_update_record
;
2017-07-11 deposited with the CCDC.	2019-11-28 downloaded from the CCDC.
;
_cell_angle_alpha 82.634(2)
_cell_angle_beta 76.623(3)
_cell_angle_gamma 70.379(2)
_cell_formula_units_Z 2
_cell_length_a 14.3301(9)
_cell_length_b 15.1075(10)
_cell_length_c 26.1181(19)
_cell_measurement_reflns_used 5511
_cell_measurement_temperature 100(2)
_cell_measurement_theta_max 27.20
_cell_measurement_theta_min 2.61
_cell_volume 5173.7(6)
_computing_cell_refinement 'Bruker SAINT'
_computing_data_collection 'Bruker APEX2'
_computing_molecular_graphics 'Olex2 (Dolomanov et al., 2009)'
_computing_publication_material 'Olex2 (Dolomanov et al., 2009)'
_computing_structure_refinement 'ShelXL (Sheldrick, 2015)'
_computing_structure_solution 'ShelXS (Sheldrick, 2008)'
_diffrn_ambient_temperature 100.01
_diffrn_measured_fraction_theta_full 0.996
_diffrn_measured_fraction_theta_max 0.992
_diffrn_measurement_device_type 'Bruker APEX-II CCD'
_diffrn_measurement_method '\f and \w scans'
_diffrn_radiation_monochromator graphite
_diffrn_radiation_type MoK\a
_diffrn_radiation_wavelength 0.71073
_diffrn_reflns_av_R_equivalents 0.0279
_diffrn_reflns_av_unetI/netI 0.0275
_diffrn_reflns_Laue_measured_fraction_full 0.996
_diffrn_reflns_Laue_measured_fraction_max 0.992
_diffrn_reflns_limit_h_max 20
_diffrn_reflns_limit_h_min -20
_diffrn_reflns_limit_k_max 21
_diffrn_reflns_limit_k_min -20
_diffrn_reflns_limit_l_max 32
_diffrn_reflns_limit_l_min -36
_diffrn_reflns_number 145924
_diffrn_reflns_point_group_measured_fraction_full 0.996
_diffrn_reflns_point_group_measured_fraction_max 0.992
_diffrn_reflns_theta_full 25.242
_diffrn_reflns_theta_max 30.034
_diffrn_reflns_theta_min 1.875
_diffrn_source 'sealed tube'
_exptl_absorpt_coefficient_mu 1.722
_exptl_absorpt_correction_T_max 1.000
_exptl_absorpt_correction_T_min 0.723
_exptl_absorpt_correction_type multi-scan
_exptl_absorpt_process_details 'Bruker software'
_exptl_crystal_colour orange
_exptl_crystal_density_diffrn 1.559
_exptl_crystal_description Block
_exptl_crystal_F_000 2420
_exptl_crystal_size_max 0.354
_exptl_crystal_size_mid 0.211
_exptl_crystal_size_min 0.136
_refine_diff_density_max 1.633
_refine_diff_density_min -1.389
_refine_diff_density_rms 0.125
_refine_ls_extinction_method none
_refine_ls_goodness_of_fit_ref 1.037
_refine_ls_hydrogen_treatment constr
_refine_ls_matrix_type full
_refine_ls_number_parameters 1399
_refine_ls_number_reflns 30024
_refine_ls_number_restraints 833
_refine_ls_restrained_S_all 1.048
_refine_ls_R_factor_all 0.0568
_refine_ls_R_factor_gt 0.0372
_refine_ls_shift/su_max 0.002
_refine_ls_shift/su_mean 0.000
_refine_ls_structure_factor_coef Fsqd
_refine_ls_weighting_details 'w=1/[\s^2^(Fo^2^)+(0.0434P)^2^+16.6424P] where P=(Fo^2^+2Fc^2^)/3'
_refine_ls_weighting_scheme calc
_refine_ls_wR_factor_gt 0.0912
_refine_ls_wR_factor_ref 0.1067
_reflns_Friedel_coverage 0.000
_reflns_number_gt 23308
_reflns_number_total 30024
_reflns_threshold_expression 'I > 2\s(I)'
_cod_data_source_file c9cc07976a2.cif
_cod_data_source_block rf244_0m
_cod_depositor_comments 'Adding full bibliography for 7125626--7125630.cif.'
_cod_original_formula_sum 'C98 H126 Li2 O17.50 Sn7'
_cod_database_code 7125626
_shelxl_version_number 2014-3
_shelx_space_group_comment
;
The symmetry employed for this shelxl refinement is uniquely defined
by the following loop, which should always be used as a source of
symmetry information in preference to the above space-group names.
They are only intended as comments.
;
_shelx_estimated_absorpt_t_max 0.800
_shelx_estimated_absorpt_t_min 0.581
_olex2_refinement_description
;
1. Fixed Uiso
 At 1.2 times of:
  All C(H) groups, All C(H,H) groups, All C(H,H,H,H) groups
2. Restrained distances
 Sn6-C49A \\sim Sn6-C49
 with sigma of 0.005
 Sn2-C7A \\sim Sn2-C7
 with sigma of 0.005
 O7A-C71A \\sim O7-C72 \\sim O7-C73 \\sim O7A-C73A \\sim O8-C74 \\sim O8A-C74A
\\sim O8A-C75A \\sim O8-C75
 \\sim O5A-C76A \\sim O5A-C69A \\sim O5-C76 \\sim O5-C69 \\sim O6-C70 \\sim
O6A-C70A \\sim O6-C71 \\sim O6A-C72A
 with sigma of 0.005
 C72A-C71A \\sim C72-C71 \\sim C74A-C73A \\sim C74-C73 \\sim C76A-C75A \\sim
C76-C75 \\sim C70-C69 
 C70A-C69A
 with sigma of 0.005
 O5A-Li1 \\sim O5-Li1
 with sigma of 0.005
 O8-Li1 \\sim O8A-Li1
 with sigma of 0.005
 O7A-Li1 \\sim O7-Li1
 with sigma of 0.005
 O6A-Li1 \\sim O6-Li1
 with sigma of 0.005
 O9A-Li2 \\sim O9-Li2
 with sigma of 0.005
 O10-Li2 \\sim O10A-Li2
 with sigma of 0.005
 O11-Li2 \\sim O11A-Li2
 with sigma of 0.005
 O12-Li2 \\sim O12A-Li2
 with sigma of 0.005
 O9A-C77A \\sim O9-C77 \\sim O9-C84 \\sim O9A-C84A \\sim O12-C83 \\sim
O12A-C83A \\sim O12-C82 \\sim O12A-
 C82A \\sim O11-C81 \\sim O11A-C81A \\sim O11-C80 \\sim O11A-C80A \\sim O10-C79
\\sim O10A-C79A \\sim O10A-
 C78A \\sim O10-C78
 with sigma of 0.005
 C80-C79 \\sim C80A-C79A \\sim C82A-C81A \\sim C82-C81 \\sim C84A-C83A \\sim
C84-C83 \\sim C78A-C77A 
 C78-C77
 with sigma of 0.005
 C95B-C94A \\sim C95A-C94
 with sigma of 0.005
3. Uiso/Uaniso restraints and constraints
O9 \\sim O10 \\sim O11 \\sim O12 \\sim C77 \\sim C78 \\sim C79 \\sim C80 \\sim
C81 \\sim C82 \\sim C83 \\sim C84: within 2A with sigma of 0.02 and sigma for
terminal atoms of 0.01
O9A \\sim O10A \\sim O11A \\sim O12A \\sim C77A \\sim C78A \\sim C79A \\sim
C80A \\sim C81A \\sim C82A \\sim C83A \\sim C84A: within 2A with sigma of 0.02
and sigma for terminal atoms of 0.01
C94 \\sim C95A \\sim C94A \\sim C95B: within 2A with sigma of 0.02 and sigma
for terminal atoms of 0.01
Uanis(C81A) \\sim Ueq, Uanis(C81) \\sim Ueq, Uanis(C82A) \\sim Ueq, Uanis(C82)
\\sim Ueq, Uanis(O12A) \\sim Ueq, Uanis(O12) \\sim Ueq, Uanis(C83A) \\sim Ueq,
Uanis(C83) \\sim Ueq, Uanis(O11) \\sim Ueq, Uanis(O11A) \\sim Ueq, Uanis(C80)
\\sim Ueq, Uanis(C80A) \\sim Ueq, Uanis(C84A) \\sim Ueq, Uanis(C84) \\sim Ueq,
Uanis(O10) \\sim Ueq, Uanis(O10A) \\sim Ueq, Uanis(C78) \\sim Ueq, Uanis(C78A)
\\sim Ueq, Uanis(C77A) \\sim Ueq, Uanis(C77) \\sim Ueq, Uanis(O9A) \\sim Ueq,
Uanis(O9) \\sim Ueq, Uanis(C79) \\sim Ueq, Uanis(C79A) \\sim Ueq: with sigma of
0.01 and sigma for terminal atoms of 0.02
Uanis(C90) \\sim Ueq, Uanis(C92) \\sim Ueq, Uanis(C63) \\sim Ueq, Uanis(C64)
\\sim Ueq, Uanis(O3) \\sim Ueq, Uanis(C65) \\sim Ueq, Uanis(C66) \\sim Ueq,
Uanis(C62) \\sim Ueq: with sigma of 0.01 and sigma for terminal atoms of 0.02
Uanis(O5) \\sim Ueq, Uanis(O6) \\sim Ueq, Uanis(O7) \\sim Ueq, Uanis(O8) \\sim
Ueq, Uanis(C69) \\sim Ueq, Uanis(C70) \\sim Ueq, Uanis(C71) \\sim Ueq,
Uanis(C72) \\sim Ueq, Uanis(C73) \\sim Ueq, Uanis(C74) \\sim Ueq, Uanis(C75)
\\sim Ueq, Uanis(C76) \\sim Ueq, Uanis(C74A) \\sim Ueq, Uanis(O8A) \\sim Ueq,
Uanis(C76A) \\sim Ueq, Uanis(O5A) \\sim Ueq, Uanis(C75A) \\sim Ueq, Uanis(C69A)
\\sim Ueq, Uanis(C70A) \\sim Ueq, Uanis(O6A) \\sim Ueq, Uanis(C71A) \\sim Ueq,
Uanis(C72A) \\sim Ueq, Uanis(O7A) \\sim Ueq, Uanis(C73A) \\sim Ueq: with sigma
of 0.01 and sigma for terminal atoms of 0.02
Uanis(O6) = Uanis(O6A)
4. Others
 Fixed Sof: C7(0.5) C8(0.5) H8(0.5) C9(0.5) H9(0.5) C10(0.5) H10(0.5) C11(0.5)
 H11(0.5) C12(0.5) H12(0.5) C49(0.65) C50(0.65) H50(0.65) C51(0.65) H51(0.65)
 C52(0.65) H52(0.65) C53(0.65) H53(0.65) C54(0.65) H54(0.65) C7A(0.5) C12A(0.5)
 H12A(0.5) C11A(0.5) H11A(0.5) C10A(0.5) H10A(0.5) C9A(0.5) H9A(0.5) C8A(0.5)
 H8A(0.5) C49A(0.35) C50A(0.35) H50A(0.35) C51A(0.35) H51A(0.35) C52A(0.35)
 H52A(0.35) C53A(0.35) H53A(0.35) C54A(0.35) H54A(0.35) O5(0.6) O6(0.6) O7(0.6)
 O8(0.6) O5A(0.4) O6A(0.4) O7A(0.4) O8A(0.4) C69(0.6) H69A(0.6) H69B(0.6)
 C70(0.6) H70A(0.6) H70B(0.6) C71(0.6) H71A(0.6) H71B(0.6) C72(0.6) H72A(0.6)
 H72B(0.6) C73(0.6) H73A(0.6) H73B(0.6) C74(0.6) H74A(0.6) H74B(0.6) C75(0.6)
 H75A(0.6) H75B(0.6) C76(0.6) H76A(0.6) H76B(0.6) C69A(0.4) H69C(0.4) H69D(0.4)
 C70A(0.4) H70C(0.4) H70D(0.4) C71A(0.4) H71C(0.4) H71D(0.4) C72A(0.4)
 H72C(0.4) H72D(0.4) C73A(0.4) H73C(0.4) H73D(0.4) C74A(0.4) H74C(0.4)
 H74D(0.4) C75A(0.4) H75C(0.4) H75D(0.4) C76A(0.4) H76C(0.4) H76D(0.4) O9(0.65)
 O10(0.65) O11(0.65) O12(0.65) O9A(0.35) O10A(0.35) O11A(0.35) O12A(0.35)
 C77(0.65) H77A(0.65) H77B(0.65) C78(0.65) H78A(0.65) H78B(0.65) C79(0.65)
 H79A(0.65) H79B(0.65) C80(0.65) H80A(0.65) H80B(0.65) C81(0.65) H81A(0.65)
 H81B(0.65) C82(0.65) H82A(0.65) H82B(0.65) C83(0.65) H83A(0.65) H83B(0.65)
 C84(0.65) H84A(0.65) H84B(0.65) C77A(0.35) H77C(0.35) H77D(0.35) C78A(0.35)
 H78C(0.35) H78D(0.35) C79A(0.35) H79C(0.35) H79D(0.35) C80A(0.35) H80C(0.35)
 H80D(0.35) C81A(0.35) H81C(0.35) H81D(0.35) C82A(0.35) H82C(0.35) H82D(0.35)
 C83A(0.35) H83C(0.35) H83D(0.35) C84A(0.35) H84C(0.35) H84D(0.35) O20(0.5)
 C93(0.5) H93A(0.5) H93B(0.5) C95(0.5) H95A(0.25) H95B(0.25) H95C(0.25)
 H95D(0.25) C94(0.25) H94A(0.25) H94B(0.25) C95A(0.25) H95E(0.25) H95F(0.25)
 C94A(0.25) H94C(0.25) H94D(0.25) C95B(0.25) H95G(0.25) H95H(0.25)
5.a Secondary CH2 refined with riding coordinates:
 C61(H61A,H61B), C62(H62A,H62B), C63(H63A,H63B), C64(H64A,H64B), C65(H65A,
 H65B), C66(H66A,H66B), C67(H67A,H67B), C68(H68A,H68B), C69(H69A,H69B),
 C70(H70A,H70B), C71(H71A,H71B), C72(H72A,H72B), C73(H73A,H73B), C74(H74A,H74B),
  C75(H75A,H75B), C76(H76A,H76B), C69A(H69C,H69D), C70A(H70C,H70D), C71A(H71C,
 H71D), C72A(H72C,H72D), C73A(H73C,H73D), C74A(H74C,H74D), C75A(H75C,H75D),
 C76A(H76C,H76D), C85(H85A,H85B), C86(H86A,H86B), C87(H87A,H87B), C88(H88A,
 H88B), C89(H89A,H89B), C90(H90A,H90B), C91(H91A,H91B), C92(H92A,H92B),
 C77(H77A,H77B), C78(H78A,H78B), C79(H79A,H79B), C80(H80A,H80B), C81(H81A,H81B),
  C82(H82A,H82B), C83(H83A,H83B), C84(H84A,H84B), C77A(H77C,H77D), C78A(H78C,
 H78D), C79A(H79C,H79D), C80A(H80C,H80D), C81A(H81C,H81D), C82A(H82C,H82D),
 C83A(H83C,H83D), C84A(H84C,H84D), C93(H93A,H93B), C95(H95A,H95B), C95(H95C,
 H95D), C94(H94A,H94B), C95A(H95E,H95F), C94A(H94C,H94D), C95B(H95G,H95H)
5.b Aromatic/amide H refined with riding coordinates:
 C2(H2), C3(H3), C4(H4), C5(H5), C6(H6), C14(H14), C15(H15), C16(H16),
 C17(H17), C18(H18), C20(H20), C21(H21), C22(H22), C23(H23), C24(H24), C26(H26),
  C27(H27), C28(H28), C29(H29), C30(H30), C32(H32), C33(H33), C34(H34),
 C35(H35), C36(H36), C38(H38), C39(H39), C40(H40), C41(H41), C42(H42), C44(H44),
  C45(H45), C46(H46), C47(H47), C48(H48), C60(H60), C59(H59), C58(H58),
 C57(H57), C56(H56), C8(H8), C9(H9), C10(H10), C11(H11), C12(H12), C50(H50),
 C51(H51), C52(H52), C53(H53), C54(H54), C12A(H12A), C11A(H11A), C10A(H10A),
 C9A(H9A), C8A(H8A), C50A(H50A), C51A(H51A), C52A(H52A), C53A(H53A), C54A(H54A)
5.c Fitted hexagon refined as free rotating group:
 C60(C59,C58,C57,C56,C55), C7A(C12A,C11A,C10A,C9A,C8A), C49A(C50A,C51A,C52A,
 C53A,C54A)
;
_olex2_submission_special_instructions 'No special instructions were received'

loop_
_space_group_symop_operation_xyz
'x, y, z'
'-x, -y, -z'

loop_
_atom_site_label
_atom_site_type_symbol
_atom_site_fract_x
_atom_site_fract_y
_atom_site_fract_z
_atom_site_U_iso_or_equiv
_atom_site_adp_type
_atom_site_occupancy
_atom_site_site_symmetry_order
_atom_site_calc_flag
_atom_site_refinement_flags_posn
_atom_site_refinement_flags_adp
_atom_site_refinement_flags_occupancy
_atom_site_disorder_assembly
_atom_site_disorder_group
Sn1 Sn 0.78562(2) 0.18467(2) 0.84153(2) 0.02380(5) Uani 1 1 d . . . . .
Sn2 Sn 0.89161(2) 0.08582(2) 0.74937(2) 0.02373(5) Uani 1 1 d D . . . .
Sn3 Sn 0.79919(2) 0.16839(2) 0.66216(2) 0.02477(5) Uani 1 1 d . . . . .
Sn4 Sn 0.72277(2) 0.43712(2) 0.71216(2) 0.02649(5) Uani 1 1 d . . . . .
Sn5 Sn 0.81709(2) 0.35694(2) 0.79823(2) 0.02218(5) Uani 1 1 d . . . . .
Sn6 Sn 0.61254(2) 0.24847(2) 0.79301(2) 0.02545(5) Uani 1 1 d D . . . .
Sn7 Sn 0.61992(2) 0.32329(2) 0.68632(2) 0.02963(6) Uani 1 1 d . . . . .
C1 C 1.0550(3) 0.0576(3) 0.73218(15) 0.0316(8) Uani 1 1 d . . . . .
C2 C 1.1112(4) 0.0081(5) 0.7692(2) 0.0650(17) Uani 1 1 d . . . . .
H2 H 1.0776 -0.0105 0.8026 0.078 Uiso 1 1 calc R . . . .
C3 C 1.2162(4) -0.0150(7) 0.7585(3) 0.102(3) Uani 1 1 d . . . . .
H3 H 1.2533 -0.0497 0.7844 0.122 Uiso 1 1 calc R . . . .
C4 C 1.2661(4) 0.0118(6) 0.7113(3) 0.082(2) Uani 1 1 d . . . . .
H4 H 1.3378 -0.0052 0.7040 0.098 Uiso 1 1 calc R . . . .
C5 C 1.2125(4) 0.0631(4) 0.6747(2) 0.0543(13) Uani 1 1 d . . . . .
H5 H 1.2467 0.0837 0.6421 0.065 Uiso 1 1 calc R . . . .
C6 C 1.1087(3) 0.0850(3) 0.68491(18) 0.0398(9) Uani 1 1 d . . . . .
H6 H 1.0727 0.1200 0.6587 0.048 Uiso 1 1 calc R . . . .
C13 C 0.7497(3) 0.0573(3) 0.64279(14) 0.0284(7) Uani 1 1 d . . . . .
C14 C 0.8164(3) -0.0302(3) 0.62752(19) 0.0411(10) Uani 1 1 d . . . . .
H14 H 0.8871 -0.0406 0.6221 0.049 Uiso 1 1 calc R . . . .
C15 C 0.7828(4) -0.1027(3) 0.61997(18) 0.0432(10) Uani 1 1 d . . . . .
H15 H 0.8302 -0.1618 0.6096 0.052 Uiso 1 1 calc R . . . .
C16 C 0.6807(4) -0.0891(3) 0.62742(18) 0.0448(11) Uani 1 1 d . . . . .
H16 H 0.6574 -0.1383 0.6219 0.054 Uiso 1 1 calc R . . . .
C17 C 0.6129(4) -0.0032(4) 0.6430(2) 0.0509(12) Uani 1 1 d . . . . .
H17 H 0.5423 0.0065 0.6489 0.061 Uiso 1 1 calc R . . . .
C18 C 0.6468(3) 0.0692(3) 0.65020(17) 0.0363(9) Uani 1 1 d . . . . .
H18 H 0.5989 0.1282 0.6604 0.044 Uiso 1 1 calc R . . . .
C19 C 0.9185(3) 0.1812(3) 0.59497(14) 0.0280(7) Uani 1 1 d . . . . .
C20 C 0.9586(3) 0.2540(3) 0.59319(16) 0.0350(8) Uani 1 1 d . . . . .
H20 H 0.9302 0.2986 0.6197 0.042 Uiso 1 1 calc R . . . .
C21 C 1.0390(3) 0.2631(3) 0.55379(17) 0.0408(9) Uani 1 1 d . . . . .
H21 H 1.0655 0.3129 0.5539 0.049 Uiso 1 1 calc R . . . .
C22 C 1.0805(3) 0.1999(3) 0.51446(17) 0.0407(9) Uani 1 1 d . . . . .
H22 H 1.1352 0.2064 0.4873 0.049 Uiso 1 1 calc R . . . .
C23 C 1.0420(3) 0.1274(3) 0.51496(16) 0.0361(9) Uani 1 1 d . . . . .
H23 H 1.0703 0.0838 0.4880 0.043 Uiso 1 1 calc R . . . .
C24 C 0.9619(3) 0.1179(3) 0.55482(15) 0.0311(8) Uani 1 1 d . . . . .
H24 H 0.9363 0.0676 0.5547 0.037 Uiso 1 1 calc R . . . .
C25 C 0.8245(3) 0.4825(3) 0.64729(16) 0.0337(8) Uani 1 1 d . . . . .
C26 C 0.7891(4) 0.5204(3) 0.60094(17) 0.0446(10) Uani 1 1 d . . . . .
H26 H 0.7232 0.5226 0.5985 0.054 Uiso 1 1 calc R . . . .
C27 C 0.8476(4) 0.5547(4) 0.55864(18) 0.0508(12) Uani 1 1 d . . . . .
H27 H 0.8213 0.5817 0.5280 0.061 Uiso 1 1 calc R . . . .
C28 C 0.9448(4) 0.5496(4) 0.56110(19) 0.0514(12) Uani 1 1 d . . . . .
H28 H 0.9851 0.5736 0.5323 0.062 Uiso 1 1 calc R . . . .
C29 C 0.9829(4) 0.5095(4) 0.6057(2) 0.0520(12) Uani 1 1 d . . . . .
H29 H 1.0502 0.5041 0.6071 0.062 Uiso 1 1 calc R . . . .
C30 C 0.9221(4) 0.4771(3) 0.64841(19) 0.0455(11) Uani 1 1 d . . . . .
H30 H 0.9485 0.4506 0.6791 0.055 Uiso 1 1 calc R . . . .
C31 C 0.6233(3) 0.5753(3) 0.73794(16) 0.0307(8) Uani 1 1 d . . . . .
C32 C 0.5394(3) 0.5834(3) 0.77896(18) 0.0378(9) Uani 1 1 d . . . . .
H32 H 0.5196 0.5293 0.7917 0.045 Uiso 1 1 calc R . . . .
C33 C 0.4842(4) 0.6680(3) 0.8015(2) 0.0490(11) Uani 1 1 d . . . . .
H33 H 0.4276 0.6714 0.8295 0.059 Uiso 1 1 calc R . . . .
C34 C 0.5113(4) 0.7477(3) 0.7835(2) 0.0483(12) Uani 1 1 d . . . . .
H34 H 0.4744 0.8056 0.7996 0.058 Uiso 1 1 calc R . . . .
C35 C 0.5924(4) 0.7430(3) 0.7419(2) 0.0450(11) Uani 1 1 d . . . . .
H35 H 0.6101 0.7981 0.7287 0.054 Uiso 1 1 calc R . . . .
C36 C 0.6478(3) 0.6579(3) 0.71949(17) 0.0358(9) Uani 1 1 d . . . . .
H36 H 0.7036 0.6552 0.6911 0.043 Uiso 1 1 calc R . . . .
C37 C 0.9701(3) 0.3649(3) 0.78416(15) 0.0304(8) Uani 1 1 d . . . . .
C38 C 0.9880(4) 0.4470(3) 0.79218(19) 0.0417(10) Uani 1 1 d . . . . .
H38 H 0.9323 0.5014 0.8024 0.050 Uiso 1 1 calc R . . . .
C39 C 1.0857(4) 0.4506(4) 0.7856(2) 0.0590(14) Uani 1 1 d . . . . .
H39 H 1.0961 0.5074 0.7908 0.071 Uiso 1 1 calc R . . . .
C40 C 1.1667(4) 0.3728(5) 0.7715(2) 0.0636(16) Uani 1 1 d . . . . .
H40 H 1.2336 0.3749 0.7672 0.076 Uiso 1 1 calc R . . . .
C41 C 1.1506(4) 0.2913(4) 0.7635(3) 0.0663(16) Uani 1 1 d . . . . .
H41 H 1.2068 0.2367 0.7541 0.080 Uiso 1 1 calc R . . . .
C42 C 1.0532(3) 0.2881(3) 0.7692(2) 0.0455(11) Uani 1 1 d . . . . .
H42 H 1.0437 0.2317 0.7625 0.055 Uiso 1 1 calc R . . . .
C43 C 0.7471(3) 0.4518(3) 0.86270(18) 0.0379(9) Uani 1 1 d . . . . .
C44 C 0.7320(5) 0.4124(4) 0.9146(2) 0.0622(15) Uani 1 1 d . . . . .
H44 H 0.7512 0.3459 0.9206 0.075 Uiso 1 1 calc R . . . .
C45 C 0.6891(6) 0.4700(5) 0.9575(3) 0.087(2) Uani 1 1 d . . . . .
H45 H 0.6820 0.4424 0.9924 0.105 Uiso 1 1 calc R . . . .
C46 C 0.6580(6) 0.5642(5) 0.9495(3) 0.082(2) Uani 1 1 d . . . . .
H46 H 0.6269 0.6026 0.9788 0.098 Uiso 1 1 calc R . . . .
C47 C 0.6706(5) 0.6052(4) 0.8996(3) 0.0683(17) Uani 1 1 d . . . . .
H47 H 0.6490 0.6719 0.8945 0.082 Uiso 1 1 calc R . . . .
C48 C 0.7154(4) 0.5491(3) 0.8560(2) 0.0488(11) Uani 1 1 d . . . . .
H48 H 0.7240 0.5782 0.8215 0.059 Uiso 1 1 calc R . . . .
C60 C 0.51210(16) 0.39492(19) 0.88106(10) 0.0395(9) Uani 1 1 d . . . . .
H60 H 0.5733 0.3638 0.8931 0.047 Uiso 1 1 calc R . . . .
C59 C 0.4420(2) 0.4735(2) 0.90582(10) 0.0485(12) Uani 1 1 d G . . . .
H59 H 0.4553 0.4961 0.9348 0.058 Uiso 1 1 calc R . . . .
C58 C 0.35240(19) 0.51897(17) 0.88819(12) 0.0510(13) Uani 1 1 d G . . . .
H58 H 0.3045 0.5727 0.9051 0.061 Uiso 1 1 calc R . . . .
C57 C 0.33294(16) 0.48588(18) 0.84579(12) 0.0455(11) Uani 1 1 d G . . . .
H57 H 0.2717 0.5170 0.8337 0.055 Uiso 1 1 calc R . . . .
C56 C 0.40306(18) 0.40730(18) 0.82103(10) 0.0379(9) Uani 1 1 d G . . . .
H56 H 0.3898 0.3847 0.7921 0.046 Uiso 1 1 calc R . . . .
C55 C 0.49264(16) 0.36183(15) 0.83866(10) 0.0309(8) Uani 1 1 d G . . . .
C7 C 0.8977(13) -0.0622(5) 0.7548(6) 0.028(3) Uani 0.5 1 d D . P A 1
C8 C 0.9839(8) -0.1362(7) 0.7592(4) 0.028(2) Uani 0.5 1 d . . P A 1
H8 H 1.0429 -0.1225 0.7612 0.034 Uiso 0.5 1 calc R . P A 1
C9 C 0.9888(8) -0.2304(7) 0.7609(4) 0.042(2) Uani 0.5 1 d . . P A 1
H9 H 1.0494 -0.2795 0.7647 0.050 Uiso 0.5 1 calc R . P A 1
C10 C 0.9043(9) -0.2505(7) 0.7569(4) 0.039(2) Uani 0.5 1 d . . P A 1
H10 H 0.9073 -0.3142 0.7564 0.046 Uiso 0.5 1 calc R . P A 1
C11 C 0.8143(9) -0.1788(9) 0.7536(4) 0.039(2) Uani 0.5 1 d . . P A 1
H11 H 0.7555 -0.1930 0.7518 0.047 Uiso 0.5 1 calc R . P A 1
C12 C 0.8122(8) -0.0868(7) 0.7529(4) 0.036(2) Uani 0.5 1 d . . P A 1
H12 H 0.7504 -0.0379 0.7511 0.043 Uiso 0.5 1 calc R . P A 1
C49 C 0.5353(4) 0.1424(4) 0.7965(3) 0.0272(13) Uani 0.65 1 d D . P B 1
C50 C 0.4553(4) 0.1613(4) 0.7712(3) 0.0305(12) Uani 0.65 1 d . . P B 1
H50 H 0.4318 0.2212 0.7536 0.037 Uiso 0.65 1 calc R . P B 1
C51 C 0.4096(5) 0.0949(4) 0.7713(3) 0.0398(15) Uani 0.65 1 d . . P B 1
H51 H 0.3532 0.1090 0.7549 0.048 Uiso 0.65 1 calc R . P B 1
C52 C 0.4467(6) 0.0070(5) 0.7957(4) 0.051(2) Uani 0.65 1 d . . P B 1
H52 H 0.4158 -0.0398 0.7960 0.062 Uiso 0.65 1 calc R . P B 1
C53 C 0.5267(7) -0.0125(6) 0.8191(5) 0.069(3) Uani 0.65 1 d . . P B 1
H53 H 0.5533 -0.0735 0.8348 0.083 Uiso 0.65 1 calc R . P B 1
C54 C 0.5704(6) 0.0568(5) 0.8201(4) 0.0495(19) Uani 0.65 1 d . . P B 1
H54 H 0.6253 0.0435 0.8376 0.059 Uiso 0.65 1 calc R . P B 1
C7A C 0.8792(7) -0.0567(4) 0.7590(5) 0.025(4) Uani 0.5 1 d D . P A 2
C12A C 0.7823(6) -0.0642(4) 0.7726(4) 0.051(4) Uani 0.5 1 d G . P A 2
H12A H 0.7257 -0.0101 0.7823 0.062 Uiso 0.5 1 calc R . P A 2
C11A C 0.7683(6) -0.1507(6) 0.7719(4) 0.051(3) Uani 0.5 1 d G . P A 2
H11A H 0.7021 -0.1558 0.7811 0.062 Uiso 0.5 1 calc R . P A 2
C10A C 0.8512(7) -0.2297(4) 0.7576(4) 0.045(3) Uani 0.5 1 d G . P A 2
H10A H 0.8416 -0.2888 0.7571 0.054 Uiso 0.5 1 calc R . P A 2
C9A C 0.9481(6) -0.2223(4) 0.7440(3) 0.047(3) Uani 0.5 1 d G . P A 2
H9A H 1.0047 -0.2763 0.7343 0.056 Uiso 0.5 1 calc R . P A 2
C8A C 0.9621(5) -0.1358(5) 0.7447(4) 0.033(2) Uani 0.5 1 d G . P A 2
H8A H 1.0283 -0.1307 0.7355 0.040 Uiso 0.5 1 calc R . P A 2
C49A C 0.5450(6) 0.1322(5) 0.8215(3) 0.029(3) Uani 0.35 1 d D . P B 2
C50A C 0.5102(7) 0.0962(6) 0.7859(2) 0.037(3) Uani 0.35 1 d G . P B 2
H50A H 0.5107 0.1238 0.7511 0.045 Uiso 0.35 1 calc R . P B 2
C51A C 0.4747(8) 0.0198(7) 0.8013(3) 0.055(5) Uani 0.35 1 d G . P B 2
H51A H 0.4509 -0.0047 0.7769 0.065 Uiso 0.35 1 calc R . P B 2
C52A C 0.4739(8) -0.0206(5) 0.8522(4) 0.051(4) Uani 0.35 1 d G . P B 2
H52A H 0.4496 -0.0727 0.8627 0.061 Uiso 0.35 1 calc R . P B 2
C53A C 0.5087(7) 0.0154(6) 0.8878(3) 0.046(3) Uani 0.35 1 d G . P B 2
H53A H 0.5081 -0.0122 0.9226 0.055 Uiso 0.35 1 calc R . P B 2
C54A C 0.5442(6) 0.0918(6) 0.8724(3) 0.039(3) Uani 0.35 1 d G . P B 2
H54A H 0.5680 0.1163 0.8967 0.047 Uiso 0.35 1 calc R . P B 2
O1 O 0.8287(3) 0.9304(3) 0.96116(16) 0.0616(10) Uani 1 1 d . . . . .
O2 O 1.0282(4) 0.8308(3) 0.95224(18) 0.0763(12) Uani 1 1 d . . . . .
O3 O 0.9890(7) 0.6742(4) 0.9283(3) 0.130(2) Uani 1 1 d . U . . .
O4 O 0.7922(6) 0.7777(4) 0.93604(17) 0.108(2) Uani 1 1 d . . . . .
O5 O 0.7322(4) 0.8354(5) 1.0503(2) 0.0630(17) Uani 0.6 1 d D U P C 1
O6 O 0.8871(9) 0.8793(11) 1.0676(5) 0.0603(12) Uani 0.6 1 d D U P C 1
O7 O 0.9941(5) 0.6957(4) 1.0476(2) 0.057(2) Uani 0.6 1 d D U P C 1
O8 O 0.8239(4) 0.6550(4) 1.0332(2) 0.0491(13) Uani 0.6 1 d D U P C 1
O5A O 0.7456(6) 0.7756(6) 1.0516(3) 0.047(2) Uani 0.4 1 d D U P C 2
O6A O 0.8788(15) 0.8845(17) 1.0671(8) 0.0603(12) Uani 0.4 1 d D U P C 2
O7A O 1.0265(7) 0.7167(6) 1.0315(5) 0.069(4) Uani 0.4 1 d D U P C 2
O8A O 0.9080(5) 0.6202(4) 1.0177(3) 0.0390(16) Uani 0.4 1 d D U P C 2
C61 C 0.9041(5) 0.9763(4) 0.9513(3) 0.0670(17) Uani 1 1 d . . . . .
H61A H 0.9133 0.9916 0.9851 0.080 Uiso 1 1 calc R . . . .
H61B H 0.8816 1.0359 0.9301 0.080 Uiso 1 1 calc R . . . .
C62 C 1.0015(6) 0.9151(5) 0.9225(3) 0.089(2) Uani 1 1 d . U . . .
H62A H 0.9943 0.9034 0.8874 0.106 Uiso 1 1 calc R . . . .
H62B H 1.0543 0.9458 0.9176 0.106 Uiso 1 1 calc R . . . .
C63 C 1.1053(7) 0.7578(7) 0.9220(4) 0.121(3) Uani 1 1 d . U . . .
H63A H 1.1457 0.7129 0.9460 0.146 Uiso 1 1 calc R . . . .
H63B H 1.1512 0.7860 0.8962 0.146 Uiso 1 1 calc R . . . .
C64 C 1.0614(8) 0.7030(8) 0.8921(5) 0.130(4) Uani 1 1 d . U . . .
H64A H 1.0308 0.7442 0.8637 0.156 Uiso 1 1 calc R . . . .
H64B H 1.1158 0.6478 0.8761 0.156 Uiso 1 1 calc R . . . .
C65 C 0.9179(9) 0.6592(6) 0.9004(3) 0.113(3) Uani 1 1 d . U . . .
H65A H 0.9567 0.6296 0.8669 0.136 Uiso 1 1 calc R . . . .
H65B H 0.8861 0.6142 0.9221 0.136 Uiso 1 1 calc R . . . .
C66 C 0.8404(7) 0.7413(6) 0.8887(3) 0.098(2) Uani 1 1 d . U . . .
H66A H 0.8692 0.7864 0.8650 0.117 Uiso 1 1 calc R . . . .
H66B H 0.7934 0.7256 0.8716 0.117 Uiso 1 1 calc R . . . .
C67 C 0.7210(8) 0.8733(7) 0.9308(4) 0.111(3) Uani 1 1 d . . . . .
H67A H 0.6868 0.8773 0.9012 0.133 Uiso 1 1 calc R . . . .
H67B H 0.6686 0.8870 0.9635 0.133 Uiso 1 1 calc R . . . .
C68 C 0.7736(5) 0.9417(5) 0.9211(3) 0.0669(16) Uani 1 1 d . . . . .
H68A H 0.8203 0.9329 0.8863 0.080 Uiso 1 1 calc R . . . .
H68B H 0.7245 1.0060 0.9207 0.080 Uiso 1 1 calc R . . . .
C69 C 0.7114(8) 0.9193(6) 1.0774(4) 0.073(3) Uani 0.6 1 d D U P C 1
H69A H 0.6464 0.9309 1.1031 0.087 Uiso 0.6 1 calc R . P C 1
H69B H 0.7061 0.9742 1.0518 0.087 Uiso 0.6 1 calc R . P C 1
C70 C 0.7921(8) 0.9073(9) 1.1043(5) 0.062(3) Uani 0.6 1 d D U P C 1
H70A H 0.7833 0.9671 1.1195 0.075 Uiso 0.6 1 calc R . P C 1
H70B H 0.7910 0.8586 1.1335 0.075 Uiso 0.6 1 calc R . P C 1
C71 C 0.9799(11) 0.8312(7) 1.0854(7) 0.057(4) Uani 0.6 1 d D U P C 1
H71A H 0.9805 0.8591 1.1176 0.069 Uiso 0.6 1 calc R . P C 1
H71B H 1.0382 0.8370 1.0578 0.069 Uiso 0.6 1 calc R . P C 1
C72 C 0.9866(7) 0.7336(5) 1.0966(3) 0.0455(18) Uani 0.6 1 d D U P C 1
H72A H 1.0469 0.6992 1.1118 0.055 Uiso 0.6 1 calc R . P C 1
H72B H 0.9257 0.7279 1.1221 0.055 Uiso 0.6 1 calc R . P C 1
C73 C 0.9833(6) 0.6033(5) 1.0546(4) 0.050(2) Uani 0.6 1 d D U P C 1
H73A H 1.0229 0.5661 1.0810 0.060 Uiso 0.6 1 calc R . P C 1
H73B H 1.0137 0.5721 1.0209 0.060 Uiso 0.6 1 calc R . P C 1
C74 C 0.8814(6) 0.5996(6) 1.0712(3) 0.053(2) Uani 0.6 1 d D U P C 1
H74A H 0.8815 0.5337 1.0731 0.064 Uiso 0.6 1 calc R . P C 1
H74B H 0.8511 0.6250 1.1065 0.064 Uiso 0.6 1 calc R . P C 1
C75 C 0.7170(6) 0.6935(7) 1.0526(5) 0.048(3) Uani 0.6 1 d D U P C 1
H75A H 0.6930 0.6432 1.0737 0.058 Uiso 0.6 1 calc R . P C 1
H75B H 0.6833 0.7118 1.0220 0.058 Uiso 0.6 1 calc R . P C 1
C76 C 0.6845(8) 0.7736(6) 1.0844(4) 0.067(3) Uani 0.6 1 d D U P C 1
H76A H 0.6099 0.8016 1.0920 0.081 Uiso 0.6 1 calc R . P C 1
H76B H 0.7089 0.7570 1.1179 0.081 Uiso 0.6 1 calc R . P C 1
C69A C 0.7391(11) 0.8075(10) 1.1022(4) 0.061(3) Uani 0.4 1 d D U P C 2
H69C H 0.7679 0.7520 1.1249 0.073 Uiso 0.4 1 calc R . P C 2
H69D H 0.6667 0.8350 1.1183 0.073 Uiso 0.4 1 calc R . P C 2
C70A C 0.7889(18) 0.8755(17) 1.1025(12) 0.100(9) Uani 0.4 1 d D U P C 2
H70C H 0.7367 0.9377 1.1001 0.119 Uiso 0.4 1 calc R . P C 2
H70D H 0.8037 0.8687 1.1382 0.119 Uiso 0.4 1 calc R . P C 2
C71A C 1.0459(10) 0.7726(9) 1.0660(5) 0.051(3) Uani 0.4 1 d D U P C 2
H71C H 1.0867 0.8108 1.0446 0.062 Uiso 0.4 1 calc R . P C 2
H71D H 1.0867 0.7299 1.0905 0.062 Uiso 0.4 1 calc R . P C 2
C72A C 0.9560(13) 0.8345(11) 1.0964(9) 0.047(5) Uani 0.4 1 d D U P C 2
H72C H 0.9275 0.7970 1.1260 0.056 Uiso 0.4 1 calc R . P C 2
H72D H 0.9751 0.8809 1.1119 0.056 Uiso 0.4 1 calc R . P C 2
C73A C 1.0322(14) 0.6285(9) 1.0613(6) 0.079(5) Uani 0.4 1 d D U P C 2
H73C H 0.9865 0.6399 1.0963 0.094 Uiso 0.4 1 calc R . P C 2
H73D H 1.1021 0.5965 1.0668 0.094 Uiso 0.4 1 calc R . P C 2
C74A C 1.0031(9) 0.5704(9) 1.0327(7) 0.064(4) Uani 0.4 1 d D U P C 2
H74C H 1.0558 0.5499 1.0008 0.077 Uiso 0.4 1 calc R . P C 2
H74D H 0.9976 0.5135 1.0550 0.077 Uiso 0.4 1 calc R . P C 2
C75A C 0.8232(8) 0.6076(9) 1.0561(6) 0.058(3) Uani 0.4 1 d D U P C 2
H75C H 0.8339 0.6077 1.0922 0.069 Uiso 0.4 1 calc R . P C 2
H75D H 0.8136 0.5472 1.0520 0.069 Uiso 0.4 1 calc R . P C 2
C76A C 0.7366(15) 0.6853(8) 1.0467(13) 0.078(7) Uani 0.4 1 d D U P C 2
H76C H 0.7265 0.6825 1.0108 0.094 Uiso 0.4 1 calc R . P C 2
H76D H 0.6759 0.6786 1.0720 0.094 Uiso 0.4 1 calc R . P C 2
Li1 Li 0.8847(7) 0.7853(6) 0.9980(3) 0.056(2) Uani 1 1 d D . . . .
O13 O 0.1781(3) 0.6406(2) 0.57670(14) 0.0490(8) Uani 1 1 d . . . . .
O14 O 0.3272(2) 0.6914(2) 0.50229(12) 0.0407(7) Uani 1 1 d . . . . .
O15 O 0.2970(2) 0.8542(2) 0.54881(13) 0.0448(7) Uani 1 1 d . . . . .
O16 O 0.1529(2) 0.8031(2) 0.62300(13) 0.0443(7) Uani 1 1 d . . . . .
O9 O 0.3554(7) 0.7811(6) 0.6480(3) 0.052(2) Uani 0.65 1 d D U P D 1
O10 O 0.4833(4) 0.6861(9) 0.5645(4) 0.056(3) Uani 0.65 1 d D U P D 1
O11 O 0.3879(6) 0.5525(4) 0.5969(4) 0.069(3) Uani 0.65 1 d D U P D 1
O12 O 0.2616(7) 0.6469(6) 0.6849(2) 0.074(2) Uani 0.65 1 d D U P D 1
O9A O 0.3492(12) 0.7597(11) 0.6590(4) 0.057(4) Uani 0.35 1 d D U P D 2
O10A O 0.4802(6) 0.6987(15) 0.5632(7) 0.045(5) Uani 0.35 1 d D U P D 2
O11A O 0.4036(12) 0.5565(5) 0.5818(8) 0.068(5) Uani 0.35 1 d D U P D 2
O12A O 0.2668(10) 0.6083(7) 0.6727(4) 0.069(4) Uani 0.35 1 d D U P D 2
C85 C 0.1831(6) 0.6384(7) 0.5234(3) 0.100(3) Uani 1 1 d . . . . .
H85A H 0.1698 0.5805 0.5178 0.119 Uiso 1 1 calc R . . . .
H85B H 0.1274 0.6926 0.5133 0.119 Uiso 1 1 calc R . . . .
C86 C 0.2711(5) 0.6405(6) 0.4896(3) 0.081(2) Uani 1 1 d . . . . .
H86A H 0.2544 0.6660 0.4548 0.097 Uiso 1 1 calc R . . . .
H86B H 0.3158 0.5747 0.4852 0.097 Uiso 1 1 calc R . . . .
C87 C 0.3126(7) 0.7783(5) 0.4729(2) 0.089(3) Uani 1 1 d . . . . .
H87A H 0.3587 0.7674 0.4381 0.107 Uiso 1 1 calc R . . . .
H87B H 0.2425 0.8009 0.4669 0.107 Uiso 1 1 calc R . . . .
C88 C 0.3279(6) 0.8476(4) 0.4948(2) 0.080(2) Uani 1 1 d . . . . .
H88A H 0.2929 0.9085 0.4779 0.096 Uiso 1 1 calc R . . . .
H88B H 0.4012 0.8395 0.4856 0.096 Uiso 1 1 calc R . . . .
C89 C 0.2014(5) 0.9195(4) 0.5663(2) 0.0673(17) Uani 1 1 d . . . . .
H89A H 0.2107 0.9805 0.5694 0.081 Uiso 1 1 calc R . . . .
H89B H 0.1607 0.9289 0.5389 0.081 Uiso 1 1 calc R . . . .
C90 C 0.1461(5) 0.8951(4) 0.6144(4) 0.090(2) Uani 1 1 d . U . . .
H90A H 0.1691 0.9134 0.6432 0.108 Uiso 1 1 calc R . . . .
H90B H 0.0740 0.9327 0.6166 0.108 Uiso 1 1 calc R . . . .
C91 C 0.0702(4) 0.7821(4) 0.6162(3) 0.0676(17) Uani 1 1 d . . . . .
H91A H 0.0425 0.8253 0.5876 0.081 Uiso 1 1 calc R . . . .
H91B H 0.0179 0.7968 0.6489 0.081 Uiso 1 1 calc R . . . .
C92 C 0.0834(5) 0.6903(5) 0.6044(4) 0.097(3) Uani 1 1 d . U . . .
H92A H 0.0686 0.6541 0.6379 0.117 Uiso 1 1 calc R . . . .
H92B H 0.0325 0.6934 0.5836 0.117 Uiso 1 1 calc R . . . .
C77 C 0.4473(6) 0.8019(7) 0.6263(4) 0.064(3) Uani 0.65 1 d D U P D 1
H77A H 0.4739 0.8145 0.6554 0.076 Uiso 0.65 1 calc R . P D 1
H77B H 0.4322 0.8600 0.6032 0.076 Uiso 0.65 1 calc R . P D 1
C78 C 0.5245(8) 0.7277(7) 0.5964(4) 0.054(3) Uani 0.65 1 d D U P D 1
H78A H 0.5758 0.7536 0.5736 0.065 Uiso 0.65 1 calc R . P D 1
H78B H 0.5587 0.6786 0.6210 0.065 Uiso 0.65 1 calc R . P D 1
C79 C 0.5317(13) 0.5919(8) 0.5480(6) 0.078(5) Uani 0.65 1 d D U P D 1
H79A H 0.6052 0.5756 0.5463 0.094 Uiso 0.65 1 calc R . P D 1
H79B H 0.5219 0.5898 0.5119 0.094 Uiso 0.65 1 calc R . P D 1
C80 C 0.4959(7) 0.5215(8) 0.5815(7) 0.069(3) Uani 0.65 1 d D U P D 1
H80A H 0.5184 0.4629 0.5625 0.083 Uiso 0.65 1 calc R . P D 1
H80B H 0.5258 0.5072 0.6134 0.083 Uiso 0.65 1 calc R . P D 1
C81 C 0.3526(11) 0.5042(9) 0.6442(4) 0.087(4) Uani 0.65 1 d D U P D 1
H81A H 0.4036 0.4419 0.6480 0.105 Uiso 0.65 1 calc R . P D 1
H81B H 0.2895 0.4936 0.6412 0.105 Uiso 0.65 1 calc R . P D 1
C82 C 0.3332(11) 0.5551(7) 0.6907(5) 0.101(4) Uani 0.65 1 d D U P D 1
H82A H 0.3060 0.5203 0.7220 0.121 Uiso 0.65 1 calc R . P D 1
H82B H 0.3971 0.5611 0.6958 0.121 Uiso 0.65 1 calc R . P D 1
C83 C 0.2759(7) 0.7046(8) 0.7199(4) 0.066(3) Uani 0.65 1 d D U P D 1
H83A H 0.2862 0.6672 0.7533 0.079 Uiso 0.65 1 calc R . P D 1
H83B H 0.2129 0.7582 0.7281 0.079 Uiso 0.65 1 calc R . P D 1
C84 C 0.3594(8) 0.7417(9) 0.7008(4) 0.078(3) Uani 0.65 1 d D U P D 1
H84A H 0.3546 0.7909 0.7239 0.094 Uiso 0.65 1 calc R . P D 1
H84B H 0.4244 0.6908 0.7012 0.094 Uiso 0.65 1 calc R . P D 1
C77A C 0.4480(11) 0.7685(11) 0.6425(6) 0.047(4) Uani 0.35 1 d D U P D 2
H77C H 0.4750 0.7670 0.6743 0.057 Uiso 0.35 1 calc R . P D 2
H77D H 0.4417 0.8311 0.6240 0.057 Uiso 0.35 1 calc R . P D 2
C78A C 0.5213(12) 0.6981(11) 0.6084(6) 0.044(4) Uani 0.35 1 d D U P D 2
H78C H 0.5857 0.7126 0.5974 0.053 Uiso 0.35 1 calc R . P D 2
H78D H 0.5348 0.6353 0.6271 0.053 Uiso 0.35 1 calc R . P D 2
C79A C 0.5365(13) 0.6107(12) 0.5399(6) 0.029(3) Uani 0.35 1 d D U P D 2
H79C H 0.6102 0.6002 0.5331 0.035 Uiso 0.35 1 calc R . P D 2
H79D H 0.5166 0.6070 0.5065 0.035 Uiso 0.35 1 calc R . P D 2
C80A C 0.5078(13) 0.5443(15) 0.5801(10) 0.056(5) Uani 0.35 1 d D U P D 2
H80C H 0.5501 0.4792 0.5715 0.067 Uiso 0.35 1 calc R . P D 2
H80D H 0.5168 0.5566 0.6147 0.067 Uiso 0.35 1 calc R . P D 2
C81A C 0.3650(15) 0.4931(13) 0.6194(5) 0.063(4) Uani 0.35 1 d D U P D 2
H81C H 0.4136 0.4286 0.6160 0.076 Uiso 0.35 1 calc R . P D 2
H81D H 0.3004 0.4923 0.6123 0.076 Uiso 0.35 1 calc R . P D 2
C82A C 0.3486(13) 0.5218(10) 0.6724(6) 0.051(4) Uani 0.35 1 d D U P D 2
H82C H 0.3295 0.4747 0.6990 0.061 Uiso 0.35 1 calc R . P D 2
H82D H 0.4095 0.5319 0.6790 0.061 Uiso 0.35 1 calc R . P D 2
C83A C 0.2616(13) 0.6668(12) 0.7131(6) 0.056(4) Uani 0.35 1 d D U P D 2
H83C H 0.2548 0.6312 0.7475 0.067 Uiso 0.35 1 calc R . P D 2
H83D H 0.2001 0.7223 0.7142 0.067 Uiso 0.35 1 calc R . P D 2
C84A C 0.3485(14) 0.6989(13) 0.7058(7) 0.065(5) Uani 0.35 1 d D U P D 2
H84C H 0.3437 0.7333 0.7366 0.078 Uiso 0.35 1 calc R . P D 2
H84D H 0.4115 0.6445 0.7022 0.078 Uiso 0.35 1 calc R . P D 2
Li2 Li 0.3071(6) 0.7089(6) 0.5913(3) 0.0447(18) Uani 1 1 d D . . . .
O20 O 0.2546(7) 0.3323(8) 0.5727(3) 0.077(3) Uani 0.5 1 d . . P . .
C93 C 0.2328(7) 0.3174(9) 0.6280(4) 0.055(3) Uani 0.5 1 d . . P G .
H93A H 0.1824 0.2836 0.6389 0.066 Uiso 0.5 1 calc R . P . .
H93B H 0.2058 0.3782 0.6452 0.066 Uiso 0.5 1 calc R . P . .
C95 C 0.3317(7) 0.2593(7) 0.6427(4) 0.052(2) Uani 0.5 1 d . . P . .
H95A H 0.3654 0.2985 0.6543 0.062 Uiso 0.25 1 calc R . P E 1
H95B H 0.3235 0.2097 0.6704 0.062 Uiso 0.25 1 calc R . P E 1
H95C H 0.3458 0.2891 0.6704 0.062 Uiso 0.25 1 calc R . P F 2
H95D H 0.3300 0.1954 0.6561 0.062 Uiso 0.25 1 calc R . P F 2
C94 C 0.3833(17) 0.222(2) 0.5941(10) 0.064(6) Uani 0.25 1 d D U P G 1
H94A H 0.4062 0.1523 0.5987 0.077 Uiso 0.25 1 calc R . P G 1
H94B H 0.4441 0.2420 0.5819 0.077 Uiso 0.25 1 calc R . P G 1
C95A C 0.3224(13) 0.2501(16) 0.5542(7) 0.048(4) Uani 0.25 1 d D U P G 1
H95E H 0.3631 0.2601 0.5190 0.058 Uiso 0.25 1 calc R . P G 1
H95F H 0.2887 0.2035 0.5522 0.058 Uiso 0.25 1 calc R . P G 1
C94A C 0.4088(15) 0.255(2) 0.5948(9) 0.054(5) Uani 0.25 1 d D U P G 2
H94C H 0.4578 0.2861 0.5976 0.065 Uiso 0.25 1 calc R . P G 2
H94D H 0.4454 0.1891 0.5845 0.065 Uiso 0.25 1 calc R . P G 2
C95B C 0.343(2) 0.307(2) 0.5595(9) 0.081(7) Uani 0.25 1 d D U P G 2
H95G H 0.3625 0.3636 0.5460 0.098 Uiso 0.25 1 calc R . P G 2
H95H H 0.3590 0.2678 0.5289 0.098 Uiso 0.25 1 calc R . P G 2

loop_
_atom_site_aniso_label
_atom_site_aniso_U_11
_atom_site_aniso_U_22
_atom_site_aniso_U_33
_atom_site_aniso_U_23
_atom_site_aniso_U_13
_atom_site_aniso_U_12
Sn1 0.02534(11) 0.02597(11) 0.01898(11) -0.00081(8) -0.00277(8) -0.00801(9)
Sn2 0.02107(10) 0.02536(11) 0.02267(11) -0.00473(9) -0.00741(8) -0.00142(8)
Sn3 0.02325(11) 0.02676(11) 0.02260(12) -0.00723(9) -0.00906(9) -0.00064(9)
Sn4 0.03037(12) 0.02400(11) 0.02563(12) -0.00006(9) -0.01310(9) -0.00482(9)
Sn5 0.02435(11) 0.02513(11) 0.01985(11) -0.00160(8) -0.00847(8) -0.00863(9)
Sn6 0.01842(10) 0.02672(11) 0.03141(13) -0.01019(9) -0.00156(9) -0.00661(9)
Sn7 0.02694(12) 0.02917(12) 0.03208(13) -0.01089(10) -0.01701(10) 0.00275(9)
C1 0.0250(17) 0.040(2) 0.0293(19) -0.0086(16) -0.0088(14) -0.0046(15)
C2 0.034(2) 0.114(5) 0.045(3) 0.021(3) -0.021(2) -0.022(3)
C3 0.037(3) 0.177(9) 0.083(5) 0.039(5) -0.035(3) -0.026(4)
C4 0.027(2) 0.132(6) 0.082(5) 0.000(4) -0.014(3) -0.020(3)
C5 0.035(2) 0.078(4) 0.051(3) -0.020(3) 0.005(2) -0.023(2)
C6 0.033(2) 0.051(3) 0.036(2) -0.0112(19) -0.0041(17) -0.0124(18)
C13 0.0296(17) 0.0342(19) 0.0208(17) -0.0056(14) -0.0056(13) -0.0077(15)
C14 0.0313(19) 0.037(2) 0.053(3) -0.0162(19) -0.0065(18) -0.0057(17)
C15 0.051(3) 0.039(2) 0.041(2) -0.0169(19) 0.002(2) -0.016(2)
C16 0.060(3) 0.052(3) 0.034(2) -0.0049(19) -0.006(2) -0.034(2)
C17 0.040(2) 0.060(3) 0.059(3) -0.002(2) -0.006(2) -0.027(2)
C18 0.0322(19) 0.042(2) 0.034(2) -0.0034(17) -0.0030(16) -0.0131(17)
C19 0.0280(17) 0.0317(18) 0.0229(17) -0.0035(14) -0.0106(14) -0.0033(14)
C20 0.042(2) 0.037(2) 0.0274(19) -0.0061(16) -0.0102(16) -0.0108(17)
C21 0.045(2) 0.049(2) 0.032(2) 0.0000(18) -0.0093(18) -0.018(2)
C22 0.036(2) 0.051(3) 0.029(2) 0.0017(18) -0.0057(16) -0.0084(19)
C23 0.0321(19) 0.037(2) 0.028(2) -0.0037(16) -0.0081(15) 0.0050(16)
C24 0.0299(18) 0.0302(18) 0.0287(19) -0.0044(14) -0.0117(15) 0.0009(14)
C25 0.040(2) 0.0332(19) 0.0270(19) 0.0007(15) -0.0098(16) -0.0095(16)
C26 0.048(2) 0.055(3) 0.030(2) 0.0025(19) -0.0155(19) -0.011(2)
C27 0.062(3) 0.064(3) 0.028(2) 0.009(2) -0.016(2) -0.022(3)
C28 0.068(3) 0.056(3) 0.031(2) 0.007(2) -0.005(2) -0.028(3)
C29 0.053(3) 0.062(3) 0.049(3) 0.012(2) -0.015(2) -0.031(3)
C30 0.052(3) 0.054(3) 0.039(2) 0.014(2) -0.019(2) -0.027(2)
C31 0.0330(18) 0.0240(16) 0.040(2) -0.0013(15) -0.0219(16) -0.0062(14)
C32 0.035(2) 0.0261(18) 0.051(3) -0.0073(17) -0.0090(18) -0.0062(16)
C33 0.039(2) 0.034(2) 0.068(3) -0.014(2) -0.007(2) -0.0026(18)
C34 0.059(3) 0.0233(19) 0.067(3) -0.012(2) -0.030(3) -0.0053(19)
C35 0.064(3) 0.0252(19) 0.060(3) 0.0065(19) -0.040(3) -0.0176(19)
C36 0.044(2) 0.0303(19) 0.039(2) 0.0052(16) -0.0215(18) -0.0138(17)
C37 0.0289(17) 0.038(2) 0.0277(19) 0.0054(15) -0.0119(14) -0.0141(15)
C38 0.044(2) 0.043(2) 0.049(3) 0.0030(19) -0.017(2) -0.024(2)
C39 0.056(3) 0.074(4) 0.068(4) 0.008(3) -0.024(3) -0.044(3)
C40 0.038(3) 0.092(4) 0.069(4) 0.010(3) -0.016(2) -0.034(3)
C41 0.032(2) 0.068(4) 0.086(4) 0.002(3) -0.003(3) -0.007(2)
C42 0.034(2) 0.041(2) 0.058(3) 0.000(2) -0.005(2) -0.0103(18)
C43 0.0335(19) 0.041(2) 0.043(2) -0.0185(18) -0.0096(17) -0.0098(17)
C44 0.090(4) 0.059(3) 0.034(3) -0.017(2) 0.003(3) -0.024(3)
C45 0.127(6) 0.077(5) 0.044(3) -0.032(3) 0.015(4) -0.025(4)
C46 0.105(5) 0.080(5) 0.058(4) -0.042(4) 0.005(4) -0.027(4)
C47 0.068(4) 0.047(3) 0.094(5) -0.035(3) -0.013(3) -0.015(3)
C48 0.052(3) 0.044(2) 0.057(3) -0.021(2) -0.017(2) -0.015(2)
C60 0.0320(19) 0.044(2) 0.041(2) -0.0172(18) 0.0098(17) -0.0162(18)
C59 0.046(3) 0.050(3) 0.049(3) -0.026(2) 0.013(2) -0.021(2)
C58 0.042(2) 0.038(2) 0.061(3) -0.026(2) 0.020(2) -0.0101(19)
C57 0.033(2) 0.035(2) 0.060(3) -0.012(2) 0.008(2) -0.0069(17)
C56 0.0286(18) 0.033(2) 0.049(3) -0.0129(18) 0.0042(17) -0.0094(16)
C55 0.0237(16) 0.0273(17) 0.040(2) -0.0123(15) 0.0070(14) -0.0107(14)
C7 0.025(4) 0.042(7) 0.017(5) -0.009(4) -0.002(4) -0.011(4)
C8 0.030(4) 0.027(4) 0.024(5) 0.000(3) -0.005(4) -0.004(3)
C9 0.045(6) 0.032(4) 0.039(6) -0.004(4) 0.004(4) -0.009(4)
C10 0.053(6) 0.032(5) 0.025(4) -0.002(4) 0.004(5) -0.013(5)
C11 0.048(7) 0.048(7) 0.033(5) 0.011(5) -0.019(5) -0.028(6)
C12 0.029(5) 0.035(5) 0.043(6) 0.012(4) -0.020(4) -0.008(4)
C49 0.024(3) 0.028(3) 0.032(3) -0.014(3) -0.007(3) -0.006(2)
C50 0.023(2) 0.026(3) 0.042(3) -0.006(2) -0.010(2) -0.002(2)
C51 0.032(3) 0.031(3) 0.062(4) -0.009(3) -0.020(3) -0.007(2)
C52 0.039(4) 0.023(3) 0.101(7) 0.002(4) -0.023(4) -0.018(3)
C53 0.058(5) 0.035(4) 0.129(10) 0.019(5) -0.052(6) -0.021(4)
C54 0.045(4) 0.034(4) 0.081(6) 0.011(3) -0.038(4) -0.016(3)
C7A 0.025(6) 0.024(5) 0.024(7) 0.000(4) -0.012(5) -0.002(3)
C12A 0.033(6) 0.038(6) 0.090(11) -0.022(6) -0.027(6) -0.005(4)
C11A 0.045(6) 0.052(7) 0.063(8) -0.012(6) -0.021(5) -0.013(5)
C10A 0.064(9) 0.037(7) 0.041(6) -0.007(6) -0.014(7) -0.020(7)
C9A 0.059(8) 0.033(5) 0.036(6) 0.000(4) 0.002(5) -0.008(5)
C8A 0.037(6) 0.036(5) 0.024(5) -0.002(4) -0.007(4) -0.006(4)
C49A 0.012(4) 0.044(7) 0.038(7) -0.027(6) 0.001(5) -0.011(4)
C50A 0.041(6) 0.050(7) 0.030(6) -0.009(5) -0.007(5) -0.023(6)
C51A 0.060(12) 0.052(10) 0.071(11) -0.020(8) -0.001(9) -0.046(9)
C52A 0.051(8) 0.041(7) 0.063(10) -0.009(6) 0.004(7) -0.027(6)
C53A 0.048(7) 0.041(7) 0.054(8) 0.017(6) -0.018(6) -0.024(6)
C54A 0.043(6) 0.049(7) 0.035(6) 0.011(5) -0.017(5) -0.028(6)
O1 0.079(3) 0.060(2) 0.061(2) 0.0136(18) -0.030(2) -0.038(2)
O2 0.086(3) 0.060(3) 0.067(3) 0.003(2) -0.017(2) -0.005(2)
O3 0.200(7) 0.075(3) 0.118(5) 0.001(3) -0.075(5) -0.020(4)
O4 0.225(7) 0.113(4) 0.041(2) 0.027(3) -0.051(3) -0.121(5)
O5 0.079(4) 0.080(4) 0.046(3) 0.012(3) -0.024(3) -0.044(4)
O6 0.063(3) 0.067(3) 0.047(2) 0.0032(19) -0.0232(19) -0.010(2)
O7 0.101(5) 0.032(3) 0.034(3) 0.014(2) -0.030(3) -0.010(3)
O8 0.062(4) 0.057(3) 0.031(3) 0.006(3) -0.012(2) -0.022(3)
O5A 0.067(5) 0.036(4) 0.040(4) 0.013(3) -0.019(4) -0.019(4)
O6A 0.063(3) 0.067(3) 0.047(2) 0.0032(19) -0.0232(19) -0.010(2)
O7A 0.110(8) 0.049(5) 0.062(7) -0.010(5) -0.042(6) -0.023(5)
O8A 0.045(4) 0.034(3) 0.039(4) 0.005(3) -0.007(3) -0.017(3)
C61 0.091(4) 0.044(3) 0.082(4) 0.024(3) -0.039(4) -0.036(3)
C62 0.082(4) 0.085(4) 0.091(5) 0.033(4) 0.000(4) -0.043(4)
C63 0.092(5) 0.140(7) 0.116(6) -0.053(5) -0.051(5) 0.020(5)
C64 0.117(6) 0.135(7) 0.122(7) -0.035(6) -0.059(6) 0.014(5)
C65 0.204(8) 0.075(4) 0.082(5) -0.005(4) -0.082(5) -0.034(5)
C66 0.143(6) 0.106(5) 0.070(4) -0.002(4) -0.042(4) -0.060(5)
C67 0.147(8) 0.146(8) 0.092(6) 0.046(6) -0.066(6) -0.106(7)
C68 0.068(4) 0.076(4) 0.065(4) 0.002(3) -0.029(3) -0.027(3)
C69 0.077(6) 0.075(6) 0.063(6) -0.017(5) -0.025(5) -0.008(5)
C70 0.067(6) 0.044(5) 0.053(5) -0.009(4) 0.000(4) 0.005(4)
C71 0.069(7) 0.056(6) 0.056(7) -0.003(5) -0.028(5) -0.021(5)
C72 0.061(4) 0.048(4) 0.033(4) 0.008(3) -0.027(3) -0.017(3)
C73 0.057(5) 0.045(4) 0.044(5) 0.011(4) -0.014(4) -0.013(4)
C74 0.075(5) 0.042(4) 0.047(4) 0.010(3) -0.019(4) -0.024(4)
C75 0.057(6) 0.054(5) 0.032(4) 0.005(4) -0.009(4) -0.019(4)
C76 0.065(5) 0.079(6) 0.052(5) -0.002(4) 0.003(4) -0.025(5)
C69A 0.062(7) 0.065(7) 0.050(6) -0.015(5) -0.004(5) -0.014(6)
C70A 0.094(11) 0.109(13) 0.093(12) -0.012(9) 0.008(8) -0.043(9)
C71A 0.061(6) 0.053(6) 0.052(6) -0.010(5) -0.017(5) -0.027(5)
C72A 0.051(7) 0.045(7) 0.054(9) -0.015(5) -0.028(6) -0.011(5)
C73A 0.072(7) 0.077(8) 0.100(9) 0.024(7) -0.050(7) -0.029(7)
C74A 0.066(7) 0.052(7) 0.069(8) -0.004(6) -0.019(6) -0.010(6)
C75A 0.064(7) 0.046(6) 0.062(7) 0.012(5) 0.005(6) -0.032(5)
C76A 0.064(9) 0.085(11) 0.091(11) 0.003(8) -0.004(7) -0.040(8)
Li1 0.086(7) 0.047(5) 0.048(5) 0.013(4) -0.029(5) -0.033(5)
O13 0.0465(18) 0.0389(17) 0.050(2) 0.0030(14) -0.0130(15) 0.0019(14)
O14 0.0373(15) 0.0470(17) 0.0380(16) -0.0010(13) -0.0180(13) -0.0073(13)
O15 0.0432(17) 0.0481(18) 0.0448(18) 0.0012(14) -0.0214(14) -0.0098(14)
O16 0.0351(15) 0.0461(18) 0.0473(19) -0.0095(14) -0.0151(14) -0.0002(13)
O9 0.049(4) 0.074(5) 0.029(3) -0.004(3) -0.019(3) -0.005(3)
O10 0.046(4) 0.061(5) 0.056(5) -0.026(4) -0.034(4) 0.015(3)
O11 0.053(4) 0.065(4) 0.083(6) 0.038(3) -0.041(4) -0.007(3)
O12 0.087(5) 0.083(5) 0.055(4) 0.007(4) -0.036(4) -0.019(4)
O9A 0.042(6) 0.079(7) 0.033(6) 0.010(5) -0.017(5) 0.004(5)
O10A 0.040(7) 0.042(6) 0.049(7) -0.010(5) -0.019(6) -0.001(5)
O11A 0.057(7) 0.068(7) 0.066(7) 0.038(5) -0.013(5) -0.017(5)
O12A 0.057(6) 0.069(7) 0.057(6) -0.006(5) -0.016(5) 0.014(5)
C85 0.117(6) 0.154(8) 0.065(4) -0.040(5) 0.002(4) -0.094(6)
C86 0.086(5) 0.121(6) 0.059(4) -0.040(4) 0.007(3) -0.064(4)
C87 0.178(8) 0.073(4) 0.038(3) 0.015(3) -0.043(4) -0.061(5)
C88 0.118(6) 0.057(4) 0.052(4) -0.004(3) 0.022(4) -0.036(4)
C89 0.091(4) 0.037(3) 0.047(3) 0.003(2) -0.011(3) 0.009(3)
C90 0.063(4) 0.049(3) 0.140(6) -0.023(4) 0.025(4) -0.016(3)
C91 0.034(2) 0.052(3) 0.111(5) -0.023(3) 0.003(3) -0.010(2)
C92 0.051(3) 0.098(5) 0.144(6) -0.064(5) 0.003(4) -0.019(3)
C77 0.056(4) 0.073(6) 0.066(5) -0.018(4) -0.037(4) -0.005(4)
C78 0.059(5) 0.069(5) 0.043(5) -0.007(4) -0.011(4) -0.029(4)
C79 0.062(6) 0.071(7) 0.088(8) -0.010(6) -0.020(6) 0.001(5)
C80 0.072(6) 0.048(5) 0.070(6) 0.012(5) -0.017(5) 0.000(4)
C81 0.078(6) 0.074(6) 0.096(7) 0.022(6) -0.020(6) -0.013(5)
C82 0.102(7) 0.097(7) 0.083(7) 0.020(6) -0.024(6) -0.009(6)
C83 0.043(4) 0.096(6) 0.050(5) -0.012(5) -0.017(4) -0.004(4)
C84 0.070(5) 0.099(7) 0.061(5) -0.011(5) -0.025(4) -0.011(5)
C77A 0.041(6) 0.053(7) 0.043(6) -0.010(5) -0.007(5) -0.007(5)
C78A 0.034(6) 0.047(6) 0.042(7) -0.001(5) -0.021(5) 0.007(5)
C79A 0.025(5) 0.040(6) 0.020(5) 0.002(4) -0.015(4) -0.003(4)
C80A 0.038(6) 0.055(8) 0.046(7) 0.025(6) -0.001(5) 0.008(5)
C81A 0.053(7) 0.066(7) 0.051(7) 0.023(6) -0.011(6) -0.002(6)
C82A 0.056(6) 0.040(6) 0.044(7) 0.004(5) -0.018(6) 0.003(5)
C83A 0.054(7) 0.056(7) 0.041(7) 0.009(6) -0.011(6) 0.000(6)
C84A 0.061(7) 0.071(8) 0.048(7) 0.003(6) -0.017(6) 0.002(6)
Li2 0.037(4) 0.054(5) 0.036(4) 0.000(3) -0.014(3) -0.002(3)
O20 0.063(5) 0.120(8) 0.049(5) 0.007(5) -0.008(4) -0.036(5)
C93 0.036(5) 0.077(7) 0.049(6) -0.001(5) -0.006(4) -0.018(5)
C95 0.041(5) 0.048(5) 0.062(7) 0.015(5) -0.011(4) -0.016(4)
C94 0.032(9) 0.082(13) 0.059(9) 0.009(10) 0.006(8) -0.008(8)
C95A 0.033(7) 0.063(11) 0.037(8) 0.012(8) 0.008(6) -0.015(7)
C94A 0.022(8) 0.084(13) 0.041(8) 0.002(9) 0.006(7) -0.006(7)
C95B 0.063(10) 0.101(14) 0.044(9) 0.012(10) 0.013(9) -0.001(10)

loop_
_atom_type_symbol
_atom_type_description
_atom_type_scat_dispersion_real
_atom_type_scat_dispersion_imag
_atom_type_scat_source
C C 0.0033 0.0016 'International Tables Vol C Tables 4.2.6.8 and 6.1.1.4'
H H 0.0000 0.0000 'International Tables Vol C Tables 4.2.6.8 and 6.1.1.4'
Li Li -0.0003 0.0001 'International Tables Vol C Tables 4.2.6.8 and 6.1.1.4'
O O 0.0106 0.0060 'International Tables Vol C Tables 4.2.6.8 and 6.1.1.4'
Sn Sn -0.6537 1.4246 'International Tables Vol C Tables 4.2.6.8 and 6.1.1.4'

loop_
_geom_angle_atom_site_label_1
_geom_angle_atom_site_label_2
_geom_angle_atom_site_label_3
_geom_angle
Sn2 Sn1 Sn5 94.370(11)
Sn2 Sn1 Sn6 86.753(10)
Sn5 Sn1 Sn6 84.670(10)
Sn1 Sn2 Sn3 111.103(11)
C1 Sn2 Sn1 115.26(10)
C1 Sn2 Sn3 113.65(11)
C1 Sn2 C7 95.8(5)
C1 Sn2 C7A 102.2(3)
C7 Sn2 Sn1 114.8(5)
C7 Sn2 Sn3 105.0(4)
C7A Sn2 Sn1 110.0(3)
C7A Sn2 Sn3 103.5(3)
Sn2 Sn3 Sn7 114.521(11)
C13 Sn3 Sn2 102.94(10)
C13 Sn3 Sn7 105.20(10)
C13 Sn3 C19 104.66(14)
C19 Sn3 Sn2 107.84(9)
C19 Sn3 Sn7 119.80(10)
Sn5 Sn4 Sn7 111.833(11)
C25 Sn4 Sn5 111.71(11)
C25 Sn4 Sn7 116.06(11)
C25 Sn4 C31 98.57(15)
C31 Sn4 Sn5 103.61(10)
C31 Sn4 Sn7 113.71(9)
Sn4 Sn5 Sn1 114.199(10)
C37 Sn5 Sn1 117.97(10)
C37 Sn5 Sn4 111.68(10)
C37 Sn5 C43 98.85(15)
C43 Sn5 Sn1 104.07(12)
C43 Sn5 Sn4 108.05(12)
Sn7 Sn6 Sn1 123.185(11)
C55 Sn6 Sn1 109.38(7)
C55 Sn6 Sn7 103.33(7)
C55 Sn6 C49 101.92(18)
C55 Sn6 C49A 97.7(2)
C49 Sn6 Sn1 114.22(17)
C49 Sn6 Sn7 102.34(18)
C49A Sn6 Sn1 100.3(2)
C49A Sn6 Sn7 119.96(19)
Sn3 Sn7 Sn6 85.410(10)
Sn4 Sn7 Sn3 93.519(11)
Sn4 Sn7 Sn6 85.685(10)
C2 C1 Sn2 119.7(3)
C2 C1 C6 116.4(4)
C6 C1 Sn2 123.9(3)
C1 C2 C3 121.1(5)
C4 C3 C2 120.7(6)
C3 C4 C5 119.5(5)
C4 C5 C6 119.9(5)
C5 C6 C1 122.4(5)
C14 C13 Sn3 122.8(3)
C14 C13 C18 116.8(4)
C18 C13 Sn3 120.1(3)
C15 C14 C13 121.9(4)
C16 C15 C14 120.1(4)
C15 C16 C17 119.2(4)
C16 C17 C18 120.5(4)
C17 C18 C13 121.5(4)
C20 C19 Sn3 118.3(3)
C20 C19 C24 117.1(4)
C24 C19 Sn3 124.5(3)
C21 C20 C19 121.8(4)
C22 C21 C20 120.1(4)
C21 C22 C23 119.5(4)
C22 C23 C24 120.3(4)
C23 C24 C19 121.2(4)
C26 C25 Sn4 118.0(3)
C30 C25 Sn4 124.6(3)
C30 C25 C26 117.4(4)
C27 C26 C25 121.7(4)
C26 C27 C28 119.7(4)
C29 C28 C27 119.8(4)
C28 C29 C30 119.7(5)
C25 C30 C29 121.7(4)
C32 C31 Sn4 120.6(3)
C32 C31 C36 117.0(4)
C36 C31 Sn4 121.9(3)
C33 C32 C31 121.8(4)
C34 C33 C32 120.0(5)
C33 C34 C35 119.8(4)
C36 C35 C34 119.9(4)
C35 C36 C31 121.4(4)
C38 C37 Sn5 121.4(3)
C42 C37 Sn5 121.3(3)
C42 C37 C38 117.2(4)
C39 C38 C37 121.4(5)
C40 C39 C38 120.1(5)
C39 C40 C41 119.4(5)
C40 C41 C42 120.5(5)
C37 C42 C41 121.4(5)
C44 C43 Sn5 118.4(3)
C48 C43 Sn5 124.3(4)
C48 C43 C44 117.3(4)
C45 C44 C43 120.8(6)
C46 C45 C44 120.3(7)
C45 C46 C47 120.7(6)
C46 C47 C48 120.2(6)
C43 C48 C47 120.7(5)
C59 C60 C55 120.0
C58 C59 C60 120.0
C59 C58 C57 120.0
C56 C57 C58 120.0
C57 C56 C55 120.0
C60 C55 Sn6 119.70(13)
C56 C55 Sn6 119.83(13)
C56 C55 C60 120.0
C8 C7 Sn2 123.2(10)
C8 C7 C12 115.8(7)
C12 C7 Sn2 121.0(9)
C7 C8 C9 123.3(10)
C10 C9 C8 118.6(10)
C9 C10 C11 120.8(9)
C12 C11 C10 118.8(9)
C11 C12 C7 122.7(9)
C50 C49 Sn6 120.3(4)
C54 C49 Sn6 120.0(4)
C54 C49 C50 119.5(5)
C51 C50 C49 120.8(6)
C50 C51 C52 119.0(6)
C53 C52 C51 120.2(6)
C52 C53 C54 120.1(7)
C49 C54 C53 120.3(7)
C12A C7A Sn2 117.1(5)
C12A C7A C8A 120.0
C8A C7A Sn2 122.2(5)
C7A C12A C11A 120.0
C10A C11A C12A 120.0
C9A C10A C11A 120.0
C10A C9A C8A 120.0
C9A C8A C7A 120.0
C50A C49A Sn6 118.6(4)
C50A C49A C54A 120.0
C54A C49A Sn6 121.2(4)
C49A C50A C51A 120.0
C52A C51A C50A 120.0
C53A C52A C51A 120.0
C52A C53A C54A 120.0
C53A C54A C49A 120.0
C61 O1 Li1 111.3(4)
C68 O1 C61 116.5(4)
C68 O1 Li1 117.1(4)
C62 O2 C63 112.1(7)
C62 O2 Li1 112.6(4)
C63 O2 Li1 113.5(6)
C64 O3 C65 108.9(8)
C64 O3 Li1 116.1(6)
C65 O3 Li1 106.4(7)
C66 O4 C67 112.2(6)
C66 O4 Li1 120.6(6)
C67 O4 Li1 105.6(5)
C69 O5 Li1 116.0(6)
C76 O5 C69 108.6(7)
C76 O5 Li1 123.5(6)
C70 O6 C71 121.0(11)
C70 O6 Li1 112.7(8)
C71 O6 Li1 105.8(10)
C72 O7 C73 112.7(7)
C72 O7 Li1 115.1(5)
C73 O7 Li1 107.5(5)
C74 O8 Li1 109.7(5)
C75 O8 C74 115.6(7)
C75 O8 Li1 107.0(6)
C69A O5A Li1 109.8(7)
C76A O5A C69A 121.1(16)
C76A O5A Li1 108.0(13)
C70A O6A C72A 102(2)
C70A O6A Li1 98.5(15)
C72A O6A Li1 109.1(13)
C71A O7A C73A 104.0(10)
C71A O7A Li1 115.6(8)
C73A O7A Li1 115.7(8)
C74A O8A C75A 112.8(11)
C74A O8A Li1 112.6(8)
C75A O8A Li1 109.9(6)
O1 C61 C62 110.6(5)
O2 C62 C61 107.8(5)
O2 C63 C64 112.8(8)
O3 C64 C63 107.5(9)
C66 C65 O3 115.2(7)
O4 C66 C65 104.6(7)
C68 C67 O4 110.4(7)
O1 C68 C67 109.2(5)
O5 C69 C70 108.9(8)
O6 C70 C69 109.1(10)
O6 C71 C72 108.0(14)
O7 C72 C71 107.2(9)
O7 C73 C74 116.2(7)
O8 C74 C73 108.0(6)
O8 C75 C76 116.4(8)
O5 C76 C75 100.9(7)
O5A C69A C70A 116.3(16)
O6A C70A C69A 127(2)
O7A C71A C72A 114.1(13)
O6A C72A C71A 114.5(18)
O7A C73A C74A 108.8(11)
O8A C74A C73A 111.2(11)
O8A C75A C76A 106.3(15)
O5A C76A C75A 113.5(12)
O1 Li1 O2 71.7(3)
O1 Li1 O3 109.7(4)
O1 Li1 O4 72.6(3)
O1 Li1 O6 79.8(5)
O1 Li1 O7 143.0(5)
O1 Li1 O8 139.3(5)
O1 Li1 O6A 77.9(7)
O1 Li1 O7A 129.2(5)
O1 Li1 O8A 159.1(5)
O2 Li1 O3 69.4(4)
O2 Li1 O6 83.5(5)
O2 Li1 O8 145.4(5)
O2 Li1 O6A 84.9(6)
O2 Li1 O8A 118.0(4)
O4 Li1 O2 108.5(4)
O4 Li1 O3 67.7(4)
O4 Li1 O6 143.9(6)
O4 Li1 O8 77.4(3)
O4 Li1 O6A 141.1(7)
O4 Li1 O8A 86.6(4)
O5 Li1 O1 80.7(4)
O5 Li1 O2 144.1(4)
O5 Li1 O3 143.8(5)
O5 Li1 O4 83.8(4)
O5 Li1 O6 69.0(4)
O5 Li1 O7 108.1(4)
O5 Li1 O8 69.3(3)
O6 Li1 O3 145.6(5)
O7 Li1 O2 82.8(4)
O7 Li1 O3 84.7(4)
O7 Li1 O4 142.8(5)
O7 Li1 O6 70.9(5)
O7 Li1 O8 74.6(3)
O8 Li1 O3 82.6(4)
O8 Li1 O6 112.2(6)
O5A Li1 O1 100.6(5)
O5A Li1 O2 165.1(5)
O5A Li1 O3 125.5(5)
O5A Li1 O4 80.4(4)
O5A Li1 O6A 80.9(6)
O5A Li1 O7A 114.1(5)
O5A Li1 O8A 73.6(4)
O6A Li1 O3 148.2(6)
O7A Li1 O2 65.3(4)
O7A Li1 O3 79.6(4)
O7A Li1 O4 146.2(5)
O7A Li1 O6A 72.6(6)
O7A Li1 O8A 70.1(4)
O8A Li1 O3 61.9(3)
O8A Li1 O6A 119.9(8)
C85 O13 C92 114.1(6)
C85 O13 Li2 110.3(4)
C92 O13 Li2 109.1(4)
C86 O14 C87 111.1(5)
C86 O14 Li2 115.5(4)
C87 O14 Li2 111.9(4)
C88 O15 C89 115.8(5)
C88 O15 Li2 111.5(4)
C89 O15 Li2 110.3(4)
C90 O16 C91 115.0(5)
C90 O16 Li2 112.1(4)
C91 O16 Li2 119.0(4)
C77 O9 C84 108.1(7)
C77 O9 Li2 113.6(6)
C84 O9 Li2 119.8(7)
C78 O10 Li2 115.3(6)
C79 O10 C78 122.1(11)
C79 O10 Li2 107.9(9)
C80 O11 Li2 117.4(7)
C81 O11 C80 112.6(9)
C81 O11 Li2 115.0(7)
C82 O12 Li2 107.5(7)
C83 O12 C82 106.3(9)
C83 O12 Li2 109.0(6)
C77A O9A C84A 107.9(13)
C77A O9A Li2 109.5(10)
C84A O9A Li2 114.2(11)
C78A O10A Li2 109.0(11)
C79A O10A C78A 105.9(14)
C79A O10A Li2 109.8(11)
C80A O11A Li2 111.3(12)
C81A O11A C80A 113.2(15)
C81A O11A Li2 113.0(11)
C82A O12A C83A 111.8(13)
C82A O12A Li2 108.9(9)
C83A O12A Li2 100.6(9)
C86 C85 O13 117.8(6)
C85 C86 O14 119.0(5)
C88 C87 O14 116.1(5)
C87 C88 O15 117.8(5)
C90 C89 O15 115.8(5)
O16 C90 C89 115.8(6)
O16 C91 C92 118.6(5)
O13 C92 C91 116.6(6)
O9 C77 C78 113.9(9)
O10 C78 C77 111.8(9)
O10 C79 C80 114.9(13)
O11 C80 C79 111.5(11)
O11 C81 C82 112.9(11)
O12 C82 C81 109.6(10)
O12 C83 C84 115.9(9)
O9 C84 C83 108.7(9)
O9A C77A C78A 116.4(16)
O10A C78A C77A 107.8(13)
O10A C79A C80A 101.9(16)
O11A C80A C79A 107.0(15)
O11A C81A C82A 110.4(17)
O12A C82A C81A 102.2(13)
O12A C83A C84A 114.1(15)
O9A C84A C83A 107.5(14)
O13 Li2 O12 82.9(3)
O13 Li2 O12A 72.5(4)
O14 Li2 O13 70.1(2)
O14 Li2 O10 80.5(4)
O14 Li2 O12 147.9(5)
O14 Li2 O10A 80.5(5)
O14 Li2 O12A 132.8(5)
O15 Li2 O13 114.0(3)
O15 Li2 O14 72.9(3)
O15 Li2 O10 82.0(4)
O15 Li2 O12 136.3(4)
O15 Li2 O10A 77.8(6)
O15 Li2 O12A 150.9(5)
O16 Li2 O13 70.7(2)
O16 Li2 O14 110.6(3)
O16 Li2 O15 74.2(3)
O16 Li2 O9 84.0(4)
O16 Li2 O10 148.7(5)
O16 Li2 O11 135.4(5)
O16 Li2 O12 74.6(3)
O16 Li2 O9A 83.7(5)
O16 Li2 O10A 144.7(6)
O16 Li2 O11A 143.9(6)
O16 Li2 O12A 82.2(4)
O9 Li2 O13 146.8(4)
O9 Li2 O14 141.3(5)
O9 Li2 O15 77.6(4)
O9 Li2 O10 71.1(4)
O9 Li2 O12 69.5(3)
O10 Li2 O13 139.1(4)
O10 Li2 O12 112.0(5)
O11 Li2 O13 77.4(4)
O11 Li2 O14 85.9(4)
O11 Li2 O15 149.3(5)
O11 Li2 O9 109.1(5)
O11 Li2 O10 72.6(5)
O11 Li2 O12 71.1(4)
O9A Li2 O13 139.0(5)
O9A Li2 O14 150.7(5)
O9A Li2 O15 87.7(5)
O9A Li2 O10A 74.1(6)
O9A Li2 O12A 72.7(5)
O10A Li2 O13 142.0(5)
O10A Li2 O12A 115.5(7)
O11A Li2 O13 79.9(6)
O11A Li2 O14 77.0(6)
O11A Li2 O15 139.0(5)
O11A Li2 O9A 106.8(8)
O11A Li2 O10A 70.2(7)
O11A Li2 O12A 69.0(5)
C95A O20 C93 105.9(11)
C95B O20 C93 106.8(14)
O20 C93 C95 105.5(9)
C94 C95 C93 99.2(12)
C94A C95 C93 106.2(11)
C95 C94 C95A 113.2(18)
O20 C95A C94 100.8(19)
C95B C94A C95 97.8(15)
O20 C95B C94A 122.6(19)

loop_
_geom_bond_atom_site_label_1
_geom_bond_atom_site_label_2
_geom_bond_distance
Sn1 Sn2 2.8352(4)
Sn1 Sn5 2.8379(4)
Sn1 Sn6 2.8674(4)
Sn2 Sn3 2.8382(4)
Sn2 C1 2.181(4)
Sn2 C7 2.196(5)
Sn2 C7A 2.198(4)
Sn3 Sn7 2.8400(4)
Sn3 C13 2.181(4)
Sn3 C19 2.188(4)
Sn4 Sn5 2.8207(4)
Sn4 Sn7 2.8364(4)
Sn4 C25 2.167(4)
Sn4 C31 2.182(4)
Sn5 C37 2.180(4)
Sn5 C43 2.183(4)
Sn6 Sn7 2.8619(4)
Sn6 C55 2.2150(17)
Sn6 C49 2.216(4)
Sn6 C49A 2.248(4)
C1 C2 1.384(6)
C1 C6 1.390(6)
C2 C3 1.394(7)
C3 C4 1.361(10)
C4 C5 1.363(9)
C5 C6 1.379(6)
C13 C14 1.389(5)
C13 C18 1.394(5)
C14 C15 1.388(6)
C15 C16 1.377(7)
C16 C17 1.379(7)
C17 C18 1.385(6)
C19 C20 1.393(5)
C19 C24 1.399(5)
C20 C21 1.388(6)
C21 C22 1.381(6)
C22 C23 1.380(6)
C23 C24 1.393(6)
C25 C26 1.401(6)
C25 C30 1.380(6)
C26 C27 1.381(7)
C27 C28 1.384(7)
C28 C29 1.382(7)
C29 C30 1.394(6)
C31 C32 1.395(6)
C31 C36 1.405(5)
C32 C33 1.380(6)
C33 C34 1.380(7)
C34 C35 1.385(8)
C35 C36 1.385(6)
C37 C38 1.397(6)
C37 C42 1.375(6)
C38 C39 1.388(6)
C39 C40 1.366(9)
C40 C41 1.375(9)
C41 C42 1.385(7)
C43 C44 1.409(7)
C43 C48 1.385(6)
C44 C45 1.401(7)
C45 C46 1.345(10)
C46 C47 1.370(10)
C47 C48 1.404(7)
C60 C59 1.3900
C60 C55 1.3900
C59 C58 1.3900
C58 C57 1.3900
C57 C56 1.3900
C56 C55 1.3900
C7 C8 1.375(17)
C7 C12 1.407(15)
C8 C9 1.396(13)
C9 C10 1.372(15)
C10 C11 1.390(15)
C11 C12 1.378(15)
C49 C50 1.382(8)
C49 C54 1.344(9)
C50 C51 1.370(8)
C51 C52 1.385(11)
C52 C53 1.350(11)
C53 C54 1.394(10)
C7A C12A 1.3900
C7A C8A 1.3900
C12A C11A 1.3900
C11A C10A 1.3900
C10A C9A 1.3900
C9A C8A 1.3900
C49A C50A 1.3900
C49A C54A 1.3900
C50A C51A 1.3900
C51A C52A 1.3900
C52A C53A 1.3900
C53A C54A 1.3900
O1 C61 1.429(6)
O1 C68 1.412(7)
O1 Li1 2.239(9)
O2 C62 1.387(8)
O2 C63 1.436(9)
O2 Li1 2.394(10)
O3 C64 1.379(13)
O3 C65 1.471(11)
O3 Li1 2.491(12)
O4 C66 1.355(10)
O4 C67 1.474(11)
O4 Li1 2.351(10)
O5 C69 1.441(5)
O5 C76 1.437(4)
O5 Li1 2.233(11)
O6 C70 1.437(4)
O6 C71 1.437(4)
O6 Li1 2.459(10)
O7 C72 1.434(4)
O7 C73 1.440(4)
O7 Li1 2.245(10)
O8 C74 1.437(4)
O8 C75 1.435(5)
O8 Li1 2.407(9)
O5A C69A 1.437(5)
O5A C76A 1.436(5)
O5A Li1 2.192(11)
O6A C70A 1.437(5)
O6A C72A 1.437(5)
O6A Li1 2.459(10)
O7A C71A 1.440(5)
O7A C73A 1.442(5)
O7A Li1 2.268(10)
O8A C74A 1.435(5)
O8A C75A 1.436(5)
O8A Li1 2.406(9)
C61 C62 1.480(10)
C63 C64 1.562(13)
C65 C66 1.415(12)
C67 C68 1.438(9)
C69 C70 1.438(7)
C71 C72 1.440(7)
C73 C74 1.441(7)
C75 C76 1.438(7)
C69A C70A 1.437(8)
C71A C72A 1.440(8)
C73A C74A 1.436(8)
C75A C76A 1.437(8)
O13 C85 1.380(7)
O13 C92 1.389(7)
O13 Li2 2.518(9)
O14 C86 1.395(6)
O14 C87 1.410(6)
O14 Li2 2.314(8)
O15 C88 1.383(7)
O15 C89 1.406(6)
O15 Li2 2.303(9)
O16 C90 1.353(7)
O16 C91 1.379(6)
O16 Li2 2.223(8)
O9 C77 1.428(5)
O9 C84 1.436(5)
O9 Li2 2.293(9)
O10 C78 1.434(5)
O10 C79 1.430(5)
O10 Li2 2.375(9)
O11 C80 1.431(5)
O11 C81 1.429(5)
O11 Li2 2.259(10)
O12 C82 1.435(5)
O12 C83 1.432(5)
O12 Li2 2.522(10)
O9A C77A 1.428(5)
O9A C84A 1.433(5)
O9A Li2 2.287(10)
O10A C78A 1.433(5)
O10A C79A 1.431(5)
O10A Li2 2.376(9)
O11A C80A 1.433(5)
O11A C81A 1.433(5)
O11A Li2 2.263(10)
O12A C82A 1.433(5)
O12A C83A 1.434(5)
O12A Li2 2.522(10)
C85 C86 1.371(8)
C87 C88 1.355(7)
C89 C90 1.401(9)
C91 C92 1.399(7)
C77 C78 1.443(7)
C79 C80 1.443(7)
C81 C82 1.444(7)
C83 C84 1.449(7)
C77A C78A 1.445(7)
C79A C80A 1.445(7)
C81A C82A 1.446(7)
C83A C84A 1.446(7)
O20 C93 1.411(13)
O20 C95A 1.36(2)
O20 C95B 1.17(3)
C93 C95 1.502(14)
C95 C94 1.40(3)
C95 C94A 1.46(2)
C94 C95A 1.44(2)
C94A C95B 1.44(2)

loop_
_smtbx_masks_void_nr
_smtbx_masks_void_average_x
_smtbx_masks_void_average_y
_smtbx_masks_void_average_z
_smtbx_masks_void_volume
_smtbx_masks_void_count_electrons
1 0.135 0.314 0.344 9.9 0.0
2 0.500 0.000 0.000 319.9 77.6
3 0.500 0.000 0.500 106.6 23.8
4 0.865 0.686 0.656 9.9 0.0
